data_4107542
loop_
_publ_author_name
'Sandrine Perruchas'
'Kamal Boubekeur'
'Enric Canadell'
'Yohji Misaki'
'Pascale Auban-Senzier'
'Claude Pasquier'
'Patrick Batail'

_publ_section_title
;
 Modulating the Framework Negative Charge Density in the System
 [BDT-TTP.+]/[Re6S5Cl91-]/[Re6(S/Se)6Cl82-]/[Re6S7Cl73-]: Templating by
 Isosteric Cluster Anions of Identical Symmetry and Shape, Variations of
 Incommensurate Band Filling, and Electronic Structure in 2D Metals
;
_journal_name_full 'Journal of the American Chemical Society'
_journal_page_first 3335
_journal_page_last 3348
_journal_paper_doi 10.1021/ja074774s
_journal_volume 130
_journal_year 2008
_chemical_formula_sum 'C21.33 H10 Cl4.67 Re2 S16 Se2'
_chemical_formula_weight 1475.01
_chemical_name_systematic
;
 ?
;
_space_group_IT_number 2
_symmetry_cell_setting triclinic
_symmetry_space_group_name_Hall '-P 1'
_symmetry_space_group_name_H-M 'P -1'
_atom_sites_solution_hydrogens geom
_atom_sites_solution_primary direct
_atom_sites_solution_secondary difmap
_audit_creation_method SHELXL-97
_cell_angle_alpha 94.097(9)
_cell_angle_beta 100.051(10)
_cell_angle_gamma 114.099(8)
_cell_formula_units_Z 3
_cell_length_a 11.3494(9)
_cell_length_b 12.6428(9)
_cell_length_c 22.2207(18)
_cell_measurement_reflns_used 14197
_cell_measurement_temperature 293(2)
_cell_measurement_theta_max 25.7
_cell_measurement_theta_min 1.85
_cell_volume 2829.5(5)
_computing_cell_refinement 'SELECT, CELL [STOE-IPDS]'
_computing_data_collection 'EXPOSE [STOE-IPDS]'
_computing_data_reduction 'INTEGRATE [STOE-IPDS]'
_computing_structure_refinement 'SHELXL-97 (Sheldrick, 1997)'
_computing_structure_solution 'SHELXL-97 (Sheldrick, 1990)'
_diffrn_ambient_temperature 293(2)
_diffrn_detector_area_resol_mean 6.66
_diffrn_measured_fraction_theta_full 0.929
_diffrn_measured_fraction_theta_max 0.929
_diffrn_measurement_device_type 'Stoe IPDS'
_diffrn_measurement_method 'oscillation, phi. incr. =1'
_diffrn_radiation_monochromator graphite
_diffrn_radiation_source 'fine-focus sealed tube'
_diffrn_radiation_type MoK\a
_diffrn_radiation_wavelength 0.71073
_diffrn_reflns_av_R_equivalents 0.0523
_diffrn_reflns_av_sigmaI/netI 0.1037
_diffrn_reflns_limit_h_max 13
_diffrn_reflns_limit_h_min -13
_diffrn_reflns_limit_k_max 15
_diffrn_reflns_limit_k_min -15
_diffrn_reflns_limit_l_max 27
_diffrn_reflns_limit_l_min 0
_diffrn_reflns_number 27589
_diffrn_reflns_theta_full 25.72
_diffrn_reflns_theta_max 25.72
_diffrn_reflns_theta_min 1.88
_exptl_absorpt_coefficient_mu 9.579
_exptl_absorpt_correction_T_max 0.6928
_exptl_absorpt_correction_T_min 0.1765
_exptl_absorpt_correction_type numerical
_exptl_absorpt_process_details 'Faceit Stoe IPDS'
_exptl_crystal_colour black
_exptl_crystal_density_diffrn 2.597
_exptl_crystal_description platelet
_exptl_crystal_F_000 2074
_exptl_crystal_size_max 0.1251
_exptl_crystal_size_mid 0.0962
_exptl_crystal_size_min 0.0192
_refine_diff_density_max 1.294
_refine_diff_density_min -1.300
_refine_diff_density_rms 0.177
_refine_ls_extinction_method none
_refine_ls_goodness_of_fit_ref 0.777
_refine_ls_hydrogen_treatment mixed
_refine_ls_matrix_type full
_refine_ls_number_parameters 622
_refine_ls_number_reflns 10040
_refine_ls_number_restraints 0
_refine_ls_restrained_S_all 0.777
_refine_ls_R_factor_all 0.0875
_refine_ls_R_factor_gt 0.0380
_refine_ls_shift/su_max 0.022
_refine_ls_shift/su_mean 0.001
_refine_ls_structure_factor_coef Fsqd
_refine_ls_weighting_details 'calc w=1/[\s^2^(Fo^2^)+(0.0340P)^2^+0.0000P] where P=(Fo^2^+2Fc^2^)/3'
_refine_ls_weighting_scheme calc
_refine_ls_wR_factor_gt 0.0729
_refine_ls_wR_factor_ref 0.0804
_reflns_number_gt 5134
_reflns_number_total 10040
_reflns_threshold_expression >2sigma(I)
_cod_data_source_file ja074774s-file002.cif
_cod_data_source_block spe132aa
_cod_original_cell_volume 2829.5(4)
_cod_database_code 4107542

loop_
_symmetry_equiv_pos_as_xyz
'x, y, z'
'-x, -y, -z'

loop_
_atom_site_label
_atom_site_type_symbol
_atom_site_fract_x
_atom_site_fract_y
_atom_site_fract_z
_atom_site_U_iso_or_equiv
_atom_site_adp_type
_atom_site_occupancy
_atom_site_symmetry_multiplicity
_atom_site_calc_flag
_atom_site_refinement_flags
Re1 Re 0.98637(5) 0.60449(4) 0.057656(17) 0.03703(14) Uani 1 1 d .
Re2 Re 0.88866(5) 0.37639(4) 0.032446(18) 0.03488(14) Uani 1 1 d .
Re3 Re 1.14476(5) 0.50266(4) 0.054680(18) 0.03627(14) Uani 1 1 d .
Se1 Se 1.01859(14) 0.48327(10) 0.13836(5) 0.0460(3) Uani 1 1 d .
Se2 Se 0.95316(16) 0.71526(11) -0.02843(6) 0.0479(4) Uani 0.81 1 d P
Cl2A Cl 0.95316(16) 0.71526(11) -0.02843(6) 0.0479(4) Uani 0.19 1 d P
Se3 Se 1.23318(18) 0.72179(13) 0.07568(6) 0.0434(4) Uani 0.51 1 d P
Cl3A Cl 1.23318(18) 0.72179(13) 0.07568(6) 0.0434(4) Uani 0.49 1 d P
Se4 Se 0.74141(17) 0.48035(13) 0.03402(6) 0.0481(4) Uani 0.68 1 d P
Cl4A Cl 0.74141(17) 0.48035(13) 0.03402(6) 0.0481(4) Uani 0.32 1 d P
Cl1 Cl 0.9675(4) 0.7398(3) 0.13099(12) 0.0686(11) Uani 1 1 d .
Cl2 Cl 0.7401(3) 0.2154(3) 0.07196(13) 0.0554(8) Uani 1 1 d .
Cl3 Cl 1.3350(4) 0.5109(3) 0.12456(14) 0.0681(10) Uani 1 1 d .
S1A S -0.3522(3) 0.2868(2) 0.66641(11) 0.0337(7) Uani 1 1 d .
S2A S -0.2829(3) 0.0959(2) 0.70251(11) 0.0340(7) Uani 1 1 d .
S3A S -0.3622(3) 0.2068(2) 0.52304(10) 0.0267(6) Uani 1 1 d .
S4A S -0.2932(3) 0.0134(2) 0.56047(10) 0.0268(6) Uani 1 1 d .
S5A S -0.3786(3) 0.1258(2) 0.38778(10) 0.0279(6) Uani 1 1 d .
S6A S -0.3103(3) -0.0685(2) 0.42528(10) 0.0279(6) Uani 1 1 d .
S7A S -0.3893(3) 0.0414(2) 0.24527(11) 0.0386(7) Uani 1 1 d .
S8A S -0.3235(3) -0.1504(2) 0.28250(12) 0.0380(7) Uani 1 1 d .
C1A C -0.3232(11) 0.2741(10) 0.7448(4) 0.045(3) Uani 1 1 d .
H1A H -0.3294 0.3258 0.7746 0.054 Uiso 1 1 calc R
C2A C -0.2925(11) 0.1890(9) 0.7598(5) 0.044(3) Uani 1 1 d .
H2A H -0.2761 0.1789 0.8010 0.053 Uiso 1 1 calc R
C3A C -0.3204(9) 0.1677(7) 0.6419(4) 0.024(2) Uani 1 1 d .
C4A C -0.3251(9) 0.1336(8) 0.5834(4) 0.021(2) Uani 1 1 d .
C5A C -0.3526(10) 0.1120(8) 0.4654(4) 0.024(2) Uani 1 1 d .
C6A C -0.3207(10) 0.0262(8) 0.4822(4) 0.023(2) Uani 1 1 d .
C7A C -0.3499(10) 0.0034(8) 0.3649(4) 0.027(2) Uani 1 1 d .
C8A C -0.3558(9) -0.0315(8) 0.3051(4) 0.026(2) Uani 1 1 d .
C9A C -0.3816(12) -0.0535(10) 0.1888(5) 0.052(3) Uani 1 1 d .
H9A H -0.3968 -0.0439 0.1475 0.062 Uiso 1 1 calc R
C10A C -0.3538(13) -0.1402(11) 0.2049(5) 0.056(4) Uani 1 1 d .
H10A H -0.3506 -0.1943 0.1753 0.067 Uiso 1 1 calc R
S1B S 0.3465(3) 0.2128(2) 0.33280(11) 0.0333(7) Uani 1 1 d .
S2B S 0.2836(3) 0.4056(2) 0.29560(11) 0.0349(7) Uani 1 1 d .
S3B S 0.3616(3) 0.2949(2) 0.47546(10) 0.0254(6) Uani 1 1 d .
S4B S 0.2951(3) 0.4906(2) 0.43886(10) 0.0263(6) Uani 1 1 d .
S5B S 0.3753(3) 0.3740(2) 0.61084(10) 0.0284(6) Uani 1 1 d .
S6B S 0.3087(3) 0.5693(2) 0.57441(10) 0.0275(6) Uani 1 1 d .
S7B S 0.3841(3) 0.4544(2) 0.75326(11) 0.0369(7) Uani 1 1 d .
S8B S 0.3188(3) 0.6476(2) 0.71835(12) 0.0372(7) Uani 1 1 d .
C1B C 0.3245(11) 0.2276(9) 0.2556(4) 0.042(3) Uani 1 1 d .
H1B H 0.3338 0.1761 0.2268 0.050 Uiso 1 1 calc R
C2B C 0.2947(11) 0.3112(9) 0.2381(4) 0.041(3) Uani 1 1 d .
H2B H 0.2800 0.3203 0.1967 0.050 Uiso 1 1 calc R
C3B C 0.3196(10) 0.3348(8) 0.3561(4) 0.029(2) Uani 1 1 d .
C4B C 0.3252(10) 0.3697(8) 0.4159(4) 0.025(2) Uani 1 1 d .
C5B C 0.3511(9) 0.3884(8) 0.5331(4) 0.021(2) Uani 1 1 d .
C6B C 0.3186(10) 0.4759(7) 0.5162(4) 0.023(2) Uani 1 1 d .
C7B C 0.3440(9) 0.4937(8) 0.6348(4) 0.023(2) Uani 1 1 d .
C8B C 0.3472(10) 0.5281(8) 0.6939(4) 0.029(2) Uani 1 1 d .
C9B C 0.3589(13) 0.5405(10) 0.8083(5) 0.054(3) Uani 1 1 d .
H9B H 0.3666 0.5257 0.8489 0.064 Uiso 1 1 calc R
C10B C 0.3296(13) 0.6248(11) 0.7943(5) 0.057(4) Uani 1 1 d .
H10B H 0.3149 0.6714 0.8237 0.068 Uiso 1 1 calc R
S1C S 0.0050(3) -0.0064(2) 0.23500(11) 0.0368(7) Uani 1 1 d .
S2C S -0.0626(3) 0.1872(2) 0.20314(11) 0.0351(7) Uani 1 1 d .
S3C S 0.0215(3) 0.0731(2) 0.38085(10) 0.0287(6) Uani 1 1 d .
S4C S -0.0461(3) 0.2681(2) 0.34428(10) 0.0300(6) Uani 1 1 d .
S5C S 0.0336(3) 0.1519(2) 0.51620(10) 0.0253(6) Uani 1 1 d .
S6C S -0.0340(3) 0.3462(2) 0.47887(10) 0.0257(6) Uani 1 1 d .
S7C S 0.0442(3) 0.2410(2) 0.65978(11) 0.0326(6) Uani 1 1 d .
S8C S -0.0236(3) 0.4292(2) 0.61902(11) 0.0310(6) Uani 1 1 d .
C1C C -0.0221(14) 0.0116(10) 0.1589(5) 0.057(4) Uani 1 1 d .
H1C H -0.0138 -0.0378 0.1285 0.069 Uiso 1 1 calc R
C2C C -0.0547(12) 0.0961(9) 0.1444(5) 0.048(3) Uani 1 1 d .
H2C H -0.0730 0.1065 0.1034 0.058 Uiso 1 1 calc R
C3C C -0.0228(10) 0.1127(8) 0.2612(4) 0.029(2) Uani 1 1 d .
C4C C -0.0161(10) 0.1468(8) 0.3211(4) 0.024(2) Uani 1 1 d .
C5C C 0.0089(10) 0.1657(8) 0.4387(4) 0.026(2) Uani 1 1 d .
C6C C -0.0233(9) 0.2521(8) 0.4215(4) 0.022(2) Uani 1 1 d .
C7C C 0.0022(9) 0.2719(7) 0.5391(4) 0.021(2) Uani 1 1 d .
C8C C 0.0081(10) 0.3097(8) 0.5981(4) 0.024(2) Uani 1 1 d .
C9C C 0.0253(11) 0.3329(9) 0.7148(4) 0.041(3) Uani 1 1 d .
H9C H 0.0345 0.3219 0.7560 0.049 Uiso 1 1 calc R
C10C C -0.0023(11) 0.4188(9) 0.6970(4) 0.040(3) Uani 1 1 d .
H10C H -0.0101 0.4720 0.7254 0.048 Uiso 1 1 calc R
Cl1D Cl 0.3820(8) 0.0610(6) 0.1198(3) 0.181(3) Uani 1 1 d .
Cl2D Cl 0.1597(8) 0.0354(7) 0.0294(4) 0.215(3) Uani 1 1 d .
Cl3D Cl 0.6355(11) 0.7646(9) 0.0355(4) 0.269(5) Uani 1 1 d .
C1D C 0.619(2) 0.784(3) -0.0466(14) 0.27(2) Uani 1 1 d .
H1D1 H 0.6770 0.7609 -0.0655 0.320 Uiso 1 1 calc R
H1D2 H 0.5283 0.7393 -0.0698 0.320 Uiso 1 1 calc R
C2D C 0.345(3) 0.099(3) 0.044(2) 0.38(4) Uani 1 1 d .
H2D H 0.3776 0.0658 0.0131 0.454 Uiso 1 1 calc R

loop_
_atom_site_aniso_label
_atom_site_aniso_U_11
_atom_site_aniso_U_22
_atom_site_aniso_U_33
_atom_site_aniso_U_23
_atom_site_aniso_U_13
_atom_site_aniso_U_12
Re1 0.0694(4) 0.0352(3) 0.0157(2) 0.00508(19) 0.0100(2) 0.0311(3)
Re2 0.0594(4) 0.0346(3) 0.0165(2) 0.00798(19) 0.0076(2) 0.0256(3)
Re3 0.0581(4) 0.0406(3) 0.0166(2) 0.00854(19) 0.0044(2) 0.0284(3)
Se1 0.0769(10) 0.0480(7) 0.0180(5) 0.0092(5) 0.0094(6) 0.0315(8)
Se2 0.0814(12) 0.0438(8) 0.0358(7) 0.0161(6) 0.0185(7) 0.0400(9)
Cl2A 0.0814(12) 0.0438(8) 0.0358(7) 0.0161(6) 0.0185(7) 0.0400(9)
Se3 0.0657(13) 0.0344(8) 0.0189(7) 0.0021(6) 0.0000(8) 0.0143(9)
Cl3A 0.0657(13) 0.0344(8) 0.0189(7) 0.0021(6) 0.0000(8) 0.0143(9)
Se4 0.0686(12) 0.0592(9) 0.0360(8) 0.0195(7) 0.0206(8) 0.0409(10)
Cl4A 0.0686(12) 0.0592(9) 0.0360(8) 0.0195(7) 0.0206(8) 0.0409(10)
Cl1 0.143(4) 0.060(2) 0.0305(15) 0.0071(14) 0.0280(19) 0.068(2)
Cl2 0.072(3) 0.0544(18) 0.0441(17) 0.0222(14) 0.0155(16) 0.0276(19)
Cl3 0.072(3) 0.094(3) 0.0468(18) 0.0280(18) -0.0001(17) 0.047(2)
S1A 0.0413(19) 0.0316(14) 0.0303(14) -0.0020(11) 0.0074(13) 0.0189(15)
S2A 0.0423(19) 0.0375(15) 0.0206(12) 0.0067(11) 0.0021(12) 0.0172(15)
S3A 0.0400(18) 0.0255(13) 0.0215(12) 0.0046(10) 0.0068(11) 0.0205(14)
S4A 0.0373(18) 0.0271(13) 0.0210(12) 0.0042(10) 0.0043(11) 0.0197(14)
S5A 0.0391(18) 0.0291(13) 0.0195(12) 0.0037(10) 0.0037(11) 0.0197(14)
S6A 0.0399(18) 0.0259(13) 0.0232(12) 0.0034(10) 0.0069(12) 0.0195(14)
S7A 0.051(2) 0.0399(16) 0.0250(13) 0.0071(12) 0.0070(13) 0.0195(16)
S8A 0.052(2) 0.0344(15) 0.0342(15) 0.0017(12) 0.0144(14) 0.0239(16)
C1A 0.053(9) 0.053(7) 0.020(5) -0.017(5) 0.002(5) 0.019(7)
C2A 0.050(9) 0.048(7) 0.030(6) 0.002(5) 0.006(6) 0.017(7)
C3A 0.022(6) 0.019(5) 0.027(5) 0.008(4) 0.007(4) 0.003(5)
C4A 0.024(6) 0.028(5) 0.013(4) 0.003(4) 0.005(4) 0.013(5)
C5A 0.022(6) 0.028(5) 0.023(5) 0.004(4) 0.005(4) 0.013(5)
C6A 0.029(7) 0.027(5) 0.016(5) 0.001(4) 0.003(4) 0.015(5)
C7A 0.035(7) 0.030(5) 0.027(5) 0.006(4) 0.008(5) 0.023(6)
C8A 0.020(6) 0.019(5) 0.029(5) -0.003(4) 0.007(5) 0.000(5)
C9A 0.063(10) 0.065(8) 0.015(5) -0.005(5) -0.003(5) 0.020(8)
C10A 0.080(11) 0.068(8) 0.028(6) -0.004(6) 0.016(6) 0.038(9)
S1B 0.0443(19) 0.0327(14) 0.0290(13) 0.0029(11) 0.0107(13) 0.0219(15)
S2B 0.047(2) 0.0345(15) 0.0243(13) 0.0077(11) 0.0047(13) 0.0200(15)
S3B 0.0324(17) 0.0260(13) 0.0219(12) 0.0029(10) 0.0048(11) 0.0173(13)
S4B 0.0363(18) 0.0283(13) 0.0212(12) 0.0072(10) 0.0064(11) 0.0201(14)
S5B 0.0395(18) 0.0298(13) 0.0225(12) 0.0062(10) 0.0056(12) 0.0216(14)
S6B 0.0415(18) 0.0274(13) 0.0198(12) 0.0036(10) 0.0061(11) 0.0212(14)
S7B 0.048(2) 0.0402(15) 0.0231(13) 0.0071(12) 0.0018(13) 0.0220(16)
S8B 0.045(2) 0.0345(15) 0.0367(15) -0.0015(12) 0.0117(14) 0.0216(16)
C1B 0.050(8) 0.053(7) 0.021(5) -0.003(5) 0.013(5) 0.020(7)
C2B 0.053(9) 0.053(7) 0.017(5) 0.007(5) 0.014(5) 0.019(7)
C3B 0.037(7) 0.033(6) 0.029(5) 0.011(4) 0.015(5) 0.022(6)
C4B 0.032(7) 0.024(5) 0.027(5) 0.005(4) 0.007(5) 0.018(5)
C5B 0.014(6) 0.027(5) 0.019(5) 0.001(4) 0.002(4) 0.006(5)
C6B 0.029(7) 0.017(5) 0.023(5) 0.002(4) 0.004(4) 0.011(5)
C7B 0.016(6) 0.028(5) 0.020(5) 0.005(4) -0.003(4) 0.007(5)
C8B 0.028(7) 0.030(5) 0.033(6) 0.008(4) 0.011(5) 0.013(6)
C9B 0.072(11) 0.055(8) 0.026(6) 0.004(5) 0.020(6) 0.016(8)
C10B 0.082(11) 0.066(9) 0.036(7) -0.001(6) 0.025(7) 0.042(9)
S1C 0.057(2) 0.0357(15) 0.0294(14) 0.0082(12) 0.0148(13) 0.0287(16)
S2C 0.057(2) 0.0357(14) 0.0206(12) 0.0075(11) 0.0077(12) 0.0271(16)
S3C 0.0466(19) 0.0297(13) 0.0190(12) 0.0059(10) 0.0077(12) 0.0249(15)
S4C 0.0473(19) 0.0346(14) 0.0187(12) 0.0070(10) 0.0053(12) 0.0282(15)
S5C 0.0329(17) 0.0254(13) 0.0209(12) 0.0064(10) 0.0041(11) 0.0162(13)
S6C 0.0362(17) 0.0250(13) 0.0217(12) 0.0045(10) 0.0057(11) 0.0189(14)
S7C 0.0378(19) 0.0345(14) 0.0251(13) 0.0099(11) 0.0039(12) 0.0157(15)
S8C 0.0382(18) 0.0337(14) 0.0250(13) 0.0031(11) 0.0073(12) 0.0195(15)
C1C 0.118(13) 0.056(7) 0.022(6) 0.007(5) 0.024(7) 0.057(9)
C2C 0.087(11) 0.036(6) 0.023(6) 0.006(5) 0.017(6) 0.026(7)
C3C 0.043(7) 0.030(5) 0.022(5) 0.014(4) 0.014(5) 0.020(6)
C4C 0.029(7) 0.028(5) 0.016(5) 0.000(4) 0.001(4) 0.015(5)
C5C 0.033(7) 0.032(5) 0.023(5) 0.004(4) 0.007(5) 0.021(6)
C6C 0.023(6) 0.023(5) 0.020(5) 0.007(4) 0.010(4) 0.007(5)
C7C 0.021(6) 0.017(5) 0.023(5) 0.003(4) 0.003(4) 0.009(5)
C8C 0.027(7) 0.027(5) 0.023(5) 0.003(4) 0.003(4) 0.016(5)
C9C 0.044(8) 0.050(7) 0.022(5) 0.012(5) 0.010(5) 0.012(7)
C10C 0.049(8) 0.048(7) 0.021(5) -0.008(5) 0.009(5) 0.021(7)
Cl1D 0.263(9) 0.191(6) 0.119(5) 0.032(5) 0.028(5) 0.130(7)
Cl2D 0.170(8) 0.195(7) 0.232(9) -0.011(6) 0.072(7) 0.026(7)
Cl3D 0.318(13) 0.333(11) 0.124(6) 0.054(7) -0.020(7) 0.132(11)
C1D 0.066(18) 0.35(4) 0.25(3) 0.23(4) -0.053(19) -0.03(2)
C2D 0.09(3) 0.34(5) 0.62(8) 0.37(6) -0.04(4) 0.02(3)

loop_
_atom_type_symbol
_atom_type_description
_atom_type_scat_dispersion_real
_atom_type_scat_dispersion_imag
_atom_type_scat_source
C C 0.0033 0.0016 'International Tables Vol C Tables 4.2.6.8 and 6.1.1.4'
H H 0.0000 0.0000 'International Tables Vol C Tables 4.2.6.8 and 6.1.1.4'
Cl Cl 0.1484 0.1585 'International Tables Vol C Tables 4.2.6.8 and 6.1.1.4'
Re Re -1.0185 7.2310 'International Tables Vol C Tables 4.2.6.8 and 6.1.1.4'
S S 0.1246 0.1234 'International Tables Vol C Tables 4.2.6.8 and 6.1.1.4'
Se Se -0.0929 2.2259 'International Tables Vol C Tables 4.2.6.8 and 6.1.1.4'

loop_
_geom_angle_atom_site_label_1
_geom_angle_atom_site_label_2
_geom_angle_atom_site_label_3
_geom_angle
_geom_angle_site_symmetry_1
_geom_angle_site_symmetry_3
Cl1 Re1 Se4 91.17(10) . .
Cl1 Re1 Se1 92.35(7) . .
Se4 Re1 Se1 90.10(5) . .
Cl1 Re1 Se2 91.42(7) . .
Se4 Re1 Se2 89.29(5) . .
Se1 Re1 Se2 176.19(4) . .
Cl1 Re1 Se3 92.31(11) . .
Se4 Re1 Se3 176.45(5) . .
Se1 Re1 Se3 90.43(5) . .
Se2 Re1 Se3 89.95(5) . .
Cl1 Re1 Re2 135.05(9) . .
Se4 Re1 Re2 58.91(3) . .
Se1 Re1 Re2 58.38(3) . .
Se2 Re1 Re2 118.25(4) . .
Se3 Re1 Re2 118.62(4) . .
Cl1 Re1 Re3 135.43(8) . .
Se4 Re1 Re3 119.05(4) . .
Se1 Re1 Re3 58.50(3) . .
Se2 Re1 Re3 118.71(4) . .
Se3 Re1 Re3 58.49(4) . .
Re2 Re1 Re3 60.150(18) . .
Cl1 Re1 Re3 134.37(8) . 2_765
Se4 Re1 Re3 58.73(4) . 2_765
Se1 Re1 Re3 118.57(3) . 2_765
Se2 Re1 Re3 58.04(4) . 2_765
Se3 Re1 Re3 118.05(4) . 2_765
Re2 Re1 Re3 60.207(18) . 2_765
Re3 Re1 Re3 90.204(19) . 2_765
Cl1 Re1 Re2 134.77(9) . 2_765
Se4 Re1 Re2 118.63(4) . 2_765
Se1 Re1 Re2 118.66(3) . 2_765
Se2 Re1 Re2 58.56(3) . 2_765
Se3 Re1 Re2 58.15(4) . 2_765
Re2 Re1 Re2 90.17(2) . 2_765
Re3 Re1 Re2 60.169(16) . 2_765
Re3 Re1 Re2 59.908(19) 2_765 2_765
Cl2 Re2 Cl3A 90.21(9) . 2_765
Cl2 Re2 Se3 90.21(9) . 2_765
Cl3A Re2 Se3 0.00(11) 2_765 2_765
Cl2 Re2 Se1 92.78(8) . .
Cl3A Re2 Se1 177.01(6) 2_765 .
Se3 Re2 Se1 177.01(6) 2_765 .
Cl2 Re2 Cl2A 92.82(8) . 2_765
Cl3A Re2 Cl2A 90.45(5) 2_765 2_765
Se3 Re2 Cl2A 90.45(5) 2_765 2_765
Se1 Re2 Cl2A 89.38(5) . 2_765
Cl2 Re2 Se2 92.82(8) . 2_765
Cl3A Re2 Se2 90.45(5) 2_765 2_765
Se3 Re2 Se2 90.45(5) 2_765 2_765
Se1 Re2 Se2 89.38(5) . 2_765
Cl2A Re2 Se2 0.00(8) 2_765 2_765
Cl2 Re2 Se4 91.14(8) . .
Cl3A Re2 Se4 89.75(5) 2_765 .
Se3 Re2 Se4 89.75(5) 2_765 .
Se1 Re2 Se4 90.20(5) . .
Cl2A Re2 Se4 176.03(6) 2_765 .
Se2 Re2 Se4 176.03(6) 2_765 .
Cl2 Re2 Re1 135.41(7) . .
Cl3A Re2 Re1 118.66(4) 2_765 .
Se3 Re2 Re1 118.66(4) 2_765 .
Se1 Re2 Re1 58.93(3) . .
Cl2A Re2 Re1 118.07(4) 2_765 .
Se2 Re2 Re1 118.07(4) 2_765 .
Se4 Re2 Re1 58.52(4) . .
Cl2 Re2 Re3 136.39(7) . .
Cl3A Re2 Re3 118.91(5) 2_765 .
Se3 Re2 Re3 118.91(5) 2_765 .
Se1 Re2 Re3 58.61(4) . .
Cl2A Re2 Re3 58.11(4) 2_765 .
Se2 Re2 Re3 58.11(4) 2_765 .
Se4 Re2 Re3 118.47(5) . .
Re1 Re2 Re3 59.967(19) . .
Cl2 Re2 Re1 134.72(7) . 2_765
Cl3A Re2 Re1 58.89(5) 2_765 2_765
Se3 Re2 Re1 58.89(5) 2_765 2_765
Se1 Re2 Re1 118.64(4) . 2_765
Cl2A Re2 Re1 58.65(3) 2_765 2_765
Se2 Re2 Re1 58.65(3) 2_765 2_765
Se4 Re2 Re1 118.30(4) . 2_765
Re1 Re2 Re1 89.83(2) . 2_765
Re3 Re2 Re1 60.03(2) . 2_765
Cl2 Re2 Re3 133.57(8) . 2_765
Cl3A Re2 Re3 58.57(4) 2_765 2_765
Se3 Re2 Re3 58.57(4) 2_765 2_765
Se1 Re2 Re3 119.01(3) . 2_765
Cl2A Re2 Re3 118.38(4) 2_765 2_765
Se2 Re2 Re3 118.38(4) 2_765 2_765
Se4 Re2 Re3 58.57(4) . 2_765
Re1 Re2 Re3 60.091(18) . 2_765
Re3 Re2 Re3 90.03(2) . 2_765
Re1 Re2 Re3 59.748(16) 2_765 2_765
Cl3 Re3 Cl2A 92.75(9) . 2_765
Cl3 Re3 Se2 92.75(9) . 2_765
Cl2A Re3 Se2 0.00(8) 2_765 2_765
Cl3 Re3 Se1 92.42(9) . .
Cl2A Re3 Se1 89.72(5) 2_765 .
Se2 Re3 Se1 89.72(5) 2_765 .
Cl3 Re3 Se3 90.61(10) . .
Cl2A Re3 Se3 176.56(5) 2_765 .
Se2 Re3 Se3 176.56(5) 2_765 .
Se1 Re3 Se3 90.89(5) . .
Cl3 Re3 Cl4A 91.04(9) . 2_765
Cl2A Re3 Cl4A 89.60(5) 2_765 2_765
Se2 Re3 Cl4A 89.60(5) 2_765 2_765
Se1 Re3 Cl4A 176.50(5) . 2_765
Se3 Re3 Cl4A 89.59(6) . 2_765
Cl3 Re3 Se4 91.04(9) . 2_765
Cl2A Re3 Se4 89.60(5) 2_765 2_765
Se2 Re3 Se4 89.60(5) 2_765 2_765
Se1 Re3 Se4 176.50(5) . 2_765
Se3 Re3 Se4 89.59(6) . 2_765
Cl4A Re3 Se4 0.00(9) 2_765 2_765
Cl3 Re3 Re1 134.68(8) . .
Cl2A Re3 Re1 118.76(4) 2_765 .
Se2 Re3 Re1 118.76(4) 2_765 .
Se1 Re3 Re1 58.83(3) . .
Se3 Re3 Re1 58.90(5) . .
Cl4A Re3 Re1 118.69(4) 2_765 .
Se4 Re3 Re1 118.69(4) 2_765 .
Cl3 Re3 Re2 136.40(9) . .
Cl2A Re3 Re2 58.88(4) 2_765 .
Se2 Re3 Re2 58.88(4) 2_765 .
Se1 Re3 Re2 58.39(3) . .
Se3 Re3 Re2 118.76(5) . .
Cl4A Re3 Re2 118.45(5) 2_765 .
Se4 Re3 Re2 118.45(5) 2_765 .
Re1 Re3 Re2 59.883(18) . .
Cl3 Re3 Re1 135.49(8) . 2_765
Cl2A Re3 Re1 58.90(3) 2_765 2_765
Se2 Re3 Re1 58.90(3) 2_765 2_765
Se1 Re3 Re1 118.44(4) . 2_765
Se3 Re3 Re1 117.94(4) . 2_765
Cl4A Re3 Re1 58.40(4) 2_765 2_765
Se4 Re3 Re1 58.40(4) 2_765 2_765
Re1 Re3 Re1 89.796(19) . 2_765
Re2 Re3 Re1 60.06(2) . 2_765
Cl3 Re3 Re2 133.63(9) . 2_765
Cl2A Re3 Re2 118.60(4) 2_765 2_765
Se2 Re3 Re2 118.60(4) 2_765 2_765
Se1 Re3 Re2 118.90(3) . 2_765
Se3 Re3 Re2 58.25(4) . 2_765
Cl4A Re3 Re2 58.62(3) 2_765 2_765
Se4 Re3 Re2 58.62(3) 2_765 2_765
Re1 Re3 Re2 60.082(16) . 2_765
Re2 Re3 Re2 89.97(2) . 2_765
Re1 Re3 Re2 59.702(17) 2_765 2_765
Re2 Se1 Re3 63.00(3) . .
Re2 Se1 Re1 62.69(3) . .
Re3 Se1 Re1 62.67(3) . .
Re3 Se2 Re2 63.00(3) 2_765 2_765
Re3 Se2 Re1 63.06(3) 2_765 .
Re2 Se2 Re1 62.79(3) 2_765 .
Re2 Se3 Re3 63.18(4) 2_765 .
Re2 Se3 Re1 62.96(5) 2_765 .
Re3 Se3 Re1 62.61(5) . .
Re1 Se4 Re3 62.87(4) . 2_765
Re1 Se4 Re2 62.58(4) . .
Re3 Se4 Re2 62.81(4) 2_765 .
C1A S1A C3A 94.8(4) . .
C2A S2A C3A 94.8(5) . .
C5A S3A C4A 94.0(4) . .
C6A S4A C4A 93.8(4) . .
C5A S5A C7A 93.6(4) . .
C6A S6A C7A 93.5(4) . .
C9A S7A C8A 94.2(5) . .
C10A S8A C8A 94.1(5) . .
C2A C1A S1A 117.4(8) . .
C1A C2A S2A 119.1(8) . .
C4A C3A S1A 123.6(6) . .
C4A C3A S2A 122.6(6) . .
S1A C3A S2A 113.8(5) . .
C3A C4A S4A 122.3(6) . .
C3A C4A S3A 122.2(6) . .
S4A C4A S3A 115.5(4) . .
C6A C5A S5A 118.6(6) . .
C6A C5A S3A 118.1(7) . .
S5A C5A S3A 123.2(5) . .
C5A C6A S6A 118.6(7) . .
C5A C6A S4A 118.5(6) . .
S6A C6A S4A 122.9(5) . .
C8A C7A S5A 121.9(7) . .
C8A C7A S6A 122.4(6) . .
S5A C7A S6A 115.7(5) . .
C7A C8A S7A 123.0(6) . .
C7A C8A S8A 122.0(7) . .
S7A C8A S8A 114.9(5) . .
C10A C9A S7A 118.8(8) . .
C9A C10A S8A 117.9(8) . .
C1B S1B C3B 94.3(4) . .
C2B S2B C3B 94.8(4) . .
C5B S3B C4B 93.6(4) . .
C6B S4B C4B 93.9(4) . .
C5B S5B C7B 94.7(4) . .
C6B S6B C7B 94.3(4) . .
C9B S7B C8B 92.7(5) . .
C10B S8B C8B 94.7(5) . .
C2B C1B S1B 119.4(8) . .
C1B C2B S2B 117.1(8) . .
C4B C3B S2B 123.3(6) . .
C4B C3B S1B 122.3(6) . .
S2B C3B S1B 114.4(5) . .
C3B C4B S4B 122.2(6) . .
C3B C4B S3B 121.7(6) . .
S4B C4B S3B 116.1(5) . .
C6B C5B S3B 118.1(6) . .
C6B C5B S5B 118.2(6) . .
S3B C5B S5B 123.7(5) . .
C5B C6B S4B 118.2(6) . .
C5B C6B S6B 117.7(7) . .
S4B C6B S6B 124.1(4) . .
C8B C7B S5B 123.5(6) . .
C8B C7B S6B 121.5(6) . .
S5B C7B S6B 115.0(5) . .
C7B C8B S8B 124.0(7) . .
C7B C8B S7B 121.3(6) . .
S8B C8B S7B 114.7(5) . .
C10B C9B S7B 121.0(9) . .
C9B C10B S8B 116.7(8) . .
C1C S1C C3C 94.2(4) . .
C2C S2C C3C 94.0(4) . .
C5C S3C C4C 93.9(4) . .
C6C S4C C4C 93.7(4) . .
C5C S5C C7C 94.0(4) . .
C6C S6C C7C 93.8(4) . .
C9C S7C C8C 94.5(4) . .
C10C S8C C8C 94.9(4) . .
C2C C1C S1C 118.8(8) . .
C1C C2C S2C 118.2(8) . .
C4C C3C S1C 124.1(6) . .
C4C C3C S2C 121.1(6) . .
S1C C3C S2C 114.8(5) . .
C3C C4C S4C 121.6(6) . .
C3C C4C S3C 122.5(6) . .
S4C C4C S3C 115.9(5) . .
C6C C5C S5C 118.6(6) . .
C6C C5C S3C 117.6(7) . .
S5C C5C S3C 123.9(5) . .
C5C C6C S4C 119.0(6) . .
C5C C6C S6C 118.0(6) . .
S4C C6C S6C 123.0(5) . .
C8C C7C S5C 123.8(6) . .
C8C C7C S6C 120.6(6) . .
S5C C7C S6C 115.6(5) . .
C7C C8C S8C 122.4(6) . .
C7C C8C S7C 122.9(6) . .
S8C C8C S7C 114.6(5) . .
C10C C9C S7C 118.4(8) . .
C9C C10C S8C 117.6(7) . .
C2D C1D Cl3D 104(3) 2_665 .
C1D C2D Cl1D 112(4) 2_665 .
C1D C2D Cl2D 103(3) 2_665 .
Cl1D C2D Cl2D 100(2) . .

loop_
_geom_bond_atom_site_label_1
_geom_bond_atom_site_label_2
_geom_bond_distance
_geom_bond_site_symmetry_2
Re1 Cl1 2.378(2) .
Re1 Se4 2.5056(19) .
Re1 Se1 2.5140(11) .
Re1 Se2 2.5148(12) .
Re1 Se3 2.517(2) .
Re1 Re2 2.6079(6) .
Re1 Re3 2.6101(6) .
Re1 Re3 2.6182(7) 2_765
Re1 Re2 2.6189(7) 2_765
Re2 Cl2 2.393(3) .
Re2 Cl3A 2.4975(16) 2_765
Re2 Se3 2.4975(16) 2_765
Re2 Se1 2.4993(13) .
Re2 Cl2A 2.5125(13) 2_765
Re2 Se2 2.5125(13) 2_765
Re2 Se4 2.5159(14) .
Re2 Re3 2.6149(8) .
Re2 Re1 2.6189(7) 2_765
Re2 Re3 2.6212(6) 2_765
Re3 Cl3 2.389(3) .
Re3 Cl2A 2.4919(14) 2_765
Re3 Se2 2.4919(14) 2_765
Re3 Se1 2.5053(13) .
Re3 Se3 2.5062(16) .
Re3 Cl4A 2.5144(16) 2_765
Re3 Se4 2.5144(16) 2_765
Re3 Re1 2.6182(7) 2_765
Re3 Re2 2.6212(6) 2_765
Se2 Re3 2.4919(14) 2_765
Se2 Re2 2.5125(13) 2_765
Se3 Re2 2.4975(16) 2_765
Se4 Re3 2.5144(16) 2_765
S1A C1A 1.746(10) .
S1A C3A 1.757(8) .
S2A C2A 1.720(10) .
S2A C3A 1.763(8) .
S3A C5A 1.739(8) .
S3A C4A 1.769(8) .
S4A C6A 1.744(8) .
S4A C4A 1.763(8) .
S5A C5A 1.732(9) .
S5A C7A 1.766(8) .
S6A C6A 1.732(8) .
S6A C7A 1.769(8) .
S7A C9A 1.712(10) .
S7A C8A 1.745(9) .
S8A C10A 1.724(11) .
S8A C8A 1.748(8) .
C1A C2A 1.307(13) .
C3A C4A 1.326(11) .
C5A C6A 1.334(10) .
C7A C8A 1.350(12) .
C9A C10A 1.314(13) .
S1B C1B 1.724(10) .
S1B C3B 1.751(8) .
S2B C2B 1.742(9) .
S2B C3B 1.747(9) .
S3B C5B 1.733(8) .
S3B C4B 1.768(8) .
S4B C6B 1.728(9) .
S4B C4B 1.758(8) .
S5B C5B 1.736(8) .
S5B C7B 1.758(8) .
S6B C6B 1.739(8) .
S6B C7B 1.784(8) .
S7B C9B 1.717(10) .
S7B C8B 1.757(9) .
S8B C10B 1.725(11) .
S8B C8B 1.739(8) .
C1B C2B 1.299(12) .
C3B C4B 1.352(12) .
C5B C6B 1.358(10) .
C7B C8B 1.342(12) .
C9B C10B 1.282(13) .
S1C C1C 1.713(10) .
S1C C3C 1.741(8) .
S2C C2C 1.718(9) .
S2C C3C 1.755(8) .
S3C C5C 1.740(8) .
S3C C4C 1.766(8) .
S4C C6C 1.729(8) .
S4C C4C 1.762(8) .
S5C C5C 1.729(9) .
S5C C7C 1.756(7) .
S6C C6C 1.734(8) .
S6C C7C 1.773(8) .
S7C C9C 1.727(10) .
S7C C8C 1.750(8) .
S8C C10C 1.730(10) .
S8C C8C 1.741(8) .
C1C C2C 1.309(12) .
C3C C4C 1.348(12) .
C5C C6C 1.346(10) .
C7C C8C 1.344(11) .
C9C C10C 1.315(12) .
Cl1D C2D 1.80(4) .
Cl2D C2D 1.88(3) .
Cl3D C1D 1.85(3) .
C1D C2D 1.36(4) 2_665
C2D C1D 1.36(4) 2_665
